data_7233745
loop_
_publ_author_name
'Cui-Lian Liu'
'Yong Chen'
'Deepak P. Shelar'
'Cong Li'
'Gang Cheng'
'Wen-Fu Fu'

_publ_section_title
;
 Bodipy dyes bearing oligo(ethylene glycol) groups on the meso-phenyl
 ring: tuneable solid-state photoluminescence and highly efficient OLEDs
;
_journal_name_full 'Journal of Materials Chemistry C'
_journal_page_first 5471
_journal_page_last 5478
_journal_paper_doi 10.1039/C4TC00720D
_journal_volume 2
_journal_year 2014
_chemical_formula_sum 'C21 H23 B F2 N2 O'
_chemical_formula_weight 368.22
_space_group_IT_number 19
_space_group_name_Hall 'P 2ac 2ab'
_space_group_name_H-M_alt 'P 21 21 21'
_symmetry_cell_setting orthorhombic
_symmetry_space_group_name_H-M 'P 21 21 21'
_atom_sites_solution_hydrogens geom
_atom_sites_solution_primary direct
_atom_sites_solution_secondary difmap
_cell_angle_alpha 90.00
_cell_angle_beta 90.00
_cell_angle_gamma 90.00
_cell_formula_units_Z 4
_cell_length_a 8.0768(16)
_cell_length_b 9.6024(19)
_cell_length_c 24.077(5)
_cell_measurement_reflns_used 6849
_cell_measurement_temperature 113(2)
_cell_measurement_theta_max 27.8984
_cell_measurement_theta_min 1.6916
_cell_volume 1867.3(7)
_computing_cell_refinement crystalclear
_computing_data_collection crystalclear
_computing_data_reduction crystalclear
_computing_molecular_graphics 'Bruker SHELXTL'
_computing_publication_material 'Bruker SHELXTL'
_computing_structure_refinement 'SHELXL-97 (Sheldrick, 1997)'
_computing_structure_solution 'SHELXS-97 (Sheldrick, 1990)'
_diffrn_ambient_temperature 113(2)
_diffrn_measured_fraction_theta_full 0.996
_diffrn_measured_fraction_theta_max 0.996
_diffrn_measurement_device_type 'rigaku saturn'
_diffrn_measurement_method '\w scans'
_diffrn_radiation_monochromator confocal
_diffrn_radiation_source 'rotating anode'
_diffrn_radiation_type MoK\a
_diffrn_radiation_wavelength 0.71073
_diffrn_reflns_av_R_equivalents 0.0392
_diffrn_reflns_av_sigmaI/netI 0.0379
_diffrn_reflns_limit_h_max 10
_diffrn_reflns_limit_h_min -10
_diffrn_reflns_limit_k_max 12
_diffrn_reflns_limit_k_min -12
_diffrn_reflns_limit_l_max 31
_diffrn_reflns_limit_l_min -31
_diffrn_reflns_number 18813
_diffrn_reflns_theta_full 27.89
_diffrn_reflns_theta_max 27.89
_diffrn_reflns_theta_min 1.69
_diffrn_standards_decay_% 0
_diffrn_standards_interval_count 0
_diffrn_standards_interval_time 0
_diffrn_standards_number 0
_exptl_absorpt_coefficient_mu 0.094
_exptl_absorpt_correction_T_max 0.9815
_exptl_absorpt_correction_T_min 0.9779
_exptl_absorpt_correction_type multi-scan
_exptl_absorpt_process_details crystalclear
_exptl_crystal_density_diffrn 1.310
_exptl_crystal_density_method 'not measured'
_exptl_crystal_F_000 776
_exptl_crystal_size_max 0.24
_exptl_crystal_size_mid 0.22
_exptl_crystal_size_min 0.20
_refine_diff_density_max 0.188
_refine_diff_density_min -0.137
_refine_diff_density_rms 0.036
_refine_ls_abs_structure_details 'Flack H D (1983), Acta Cryst. A39, 876-881'
_refine_ls_abs_structure_Flack -0.4(4)
_refine_ls_extinction_coef 0.050(3)
_refine_ls_extinction_expression Fc^*^=kFc[1+0.001xFc^2^\l^3^/sin(2\q)]^-1/4^
_refine_ls_extinction_method SHELXL
_refine_ls_goodness_of_fit_ref 1.079
_refine_ls_hydrogen_treatment constr
_refine_ls_matrix_type full
_refine_ls_number_parameters 250
_refine_ls_number_reflns 4462
_refine_ls_number_restraints 0
_refine_ls_restrained_S_all 1.079
_refine_ls_R_factor_all 0.0372
_refine_ls_R_factor_gt 0.0320
_refine_ls_shift/su_max 0.002
_refine_ls_shift/su_mean 0.000
_refine_ls_structure_factor_coef Fsqd
_refine_ls_weighting_details 'calc w=1/[\s^2^(Fo^2^)+(0.0440P)^2^+0.0000P] where P=(Fo^2^+2Fc^2^)/3'
_refine_ls_weighting_scheme calc
_refine_ls_wR_factor_gt 0.0743
_refine_ls_wR_factor_ref 0.0768
_reflns_number_gt 3908
_reflns_number_total 4462
_reflns_threshold_expression >2sigma(I)
_cod_data_source_file 1000002.cif
_cod_data_source_block PCOD1000002
_cod_depositor_comments
;
The following automatic conversions were performed:

data item '_exptl_absorpt_correction_type' value 'MULTI-SCAN' was
changed to 'multi-scan' in accordance with the built-in table derived
from the CIF Core dictionary named 'cif_core.dic' version 2.4.5 last
updated on 2014-11-21.

data item '_refine_ls_hydrogen_treatment' value 'CONSTR' was changed
to 'constr' in accordance with the built-in table derived from the
CIF Core dictionary named 'cif_core.dic' version 2.4.5 last updated
on 2014-11-21.

data item '_symmetry_cell_setting' value 'Orthorhombic' was changed
to 'orthorhombic' in accordance with the built-in table derived from
the CIF Core dictionary named 'cif_core.dic' version 2.4.5 last
updated on 2014-11-21.

Automatic conversion script
Id: cif_fix_values 6909 2019-04-08 15:41:33Z antanas 
;
_cod_original_cell_volume 1867.3(6)
_cod_original_sg_symbol_H-M P2(1)2(1)2(1)
_cod_database_code 7233745

loop_
_symmetry_equiv_pos_as_xyz
'x, y, z'
'-x+1/2, -y, z+1/2'
'-x, y+1/2, -z+1/2'
'x+1/2, -y+1/2, -z'

loop_
_atom_site_label
_atom_site_type_symbol
_atom_site_fract_x
_atom_site_fract_y
_atom_site_fract_z
_atom_site_U_iso_or_equiv
_atom_site_adp_type
_atom_site_occupancy
_atom_site_symmetry_multiplicity
_atom_site_calc_flag
_atom_site_refinement_flags
_atom_site_disorder_assembly
_atom_site_disorder_group
F1 F 0.73910(9) -0.09713(7) 0.25059(3) 0.02355(18) Uani 1 1 d . . .
F2 F 0.83810(9) -0.16682(7) 0.16691(3) 0.02495(18) Uani 1 1 d . . .
O1 O 0.24014(11) 0.54277(8) -0.00954(4) 0.0232(2) Uani 1 1 d . . .
N1 N 0.55408(12) -0.08810(10) 0.17189(4) 0.0179(2) Uani 1 1 d . . .
N2 N 0.78733(12) 0.07892(10) 0.18092(4) 0.0175(2) Uani 1 1 d . . .
B1 B 0.73354(17) -0.07265(14) 0.19338(6) 0.0183(3) Uani 1 1 d . . .
C1 C 0.17669(16) 0.01587(13) 0.09066(5) 0.0244(3) Uani 1 1 d . . .
H1A H 0.2112 0.0154 0.0516 0.037 Uiso 1 1 calc R . .
H1B H 0.1554 0.1119 0.1025 0.037 Uiso 1 1 calc R . .
H1C H 0.0755 -0.0394 0.0949 0.037 Uiso 1 1 calc R . .
C2 C 0.50072(18) -0.32130(13) 0.21404(6) 0.0263(3) Uani 1 1 d . . .
H2A H 0.6079 -0.3565 0.2011 0.039 Uiso 1 1 calc R . .
H2B H 0.4167 -0.3943 0.2100 0.039 Uiso 1 1 calc R . .
H2C H 0.5094 -0.2944 0.2532 0.039 Uiso 1 1 calc R . .
C3 C 0.45230(16) -0.19793(12) 0.18036(5) 0.0201(3) Uani 1 1 d . . .
C4 C 0.30219(16) -0.17340(13) 0.15268(5) 0.0214(3) Uani 1 1 d . . .
H4 H 0.2094 -0.2342 0.1524 0.026 Uiso 1 1 calc R . .
C5 C 0.31141(15) -0.04566(12) 0.12587(5) 0.0200(3) Uani 1 1 d . . .
C6 C 0.47140(16) 0.00918(12) 0.13825(5) 0.0179(3) Uani 1 1 d . . .
C7 C 0.54557(15) 0.13743(11) 0.12582(5) 0.0172(2) Uani 1 1 d . . .
C8 C 0.70108(15) 0.17236(12) 0.14655(5) 0.0179(2) Uani 1 1 d . . .
C9 C 0.76622(17) 0.42620(12) 0.10849(6) 0.0257(3) Uani 1 1 d . . .
H9A H 0.8638 0.4868 0.1099 0.039 Uiso 1 1 calc R . .
H9B H 0.6708 0.4755 0.1241 0.039 Uiso 1 1 calc R . .
H9C H 0.7429 0.4009 0.0698 0.039 Uiso 1 1 calc R . .
C10 C 0.79882(16) 0.29607(12) 0.14179(5) 0.0209(3) Uani 1 1 d . . .
C11 C 0.93822(16) 0.27435(13) 0.17348(5) 0.0225(3) Uani 1 1 d . . .
H11 H 1.0261 0.3389 0.1785 0.027 Uiso 1 1 calc R . .
C12 C 0.92911(16) 0.14067(12) 0.19726(5) 0.0212(3) Uani 1 1 d . . .
C13 C 1.05214(18) 0.07474(14) 0.23486(6) 0.0285(3) Uani 1 1 d . . .
H13A H 1.0239 0.0962 0.2735 0.043 Uiso 1 1 calc R . .
H13B H 1.1628 0.1109 0.2265 0.043 Uiso 1 1 calc R . .
H13C H 1.0508 -0.0264 0.2294 0.043 Uiso 1 1 calc R . .
C14 C 0.45549(15) 0.24121(11) 0.09107(5) 0.0173(2) Uani 1 1 d . . .
C15 C 0.46092(15) 0.23385(12) 0.03326(5) 0.0197(3) Uani 1 1 d . . .
H15 H 0.5158 0.1581 0.0158 0.024 Uiso 1 1 calc R . .
C16 C 0.38718(15) 0.33574(12) 0.00111(5) 0.0193(3) Uani 1 1 d . . .
H16 H 0.3923 0.3301 -0.0382 0.023 Uiso 1 1 calc R . .
C17 C 0.30535(15) 0.44676(11) 0.02641(5) 0.0185(3) Uani 1 1 d . . .
C18 C 0.29541(15) 0.45360(12) 0.08365(5) 0.0227(3) Uani 1 1 d . . .
H18 H 0.2373 0.5278 0.1010 0.027 Uiso 1 1 calc R . .
C19 C 0.37141(17) 0.35064(12) 0.11576(5) 0.0219(3) Uani 1 1 d . . .
H19 H 0.3653 0.3558 0.1551 0.026 Uiso 1 1 calc R . .
C20 C 0.16082(17) 0.66354(12) 0.01340(6) 0.0251(3) Uani 1 1 d . . .
H20A H 0.2356 0.7110 0.0399 0.030 Uiso 1 1 calc R . .
H20B H 0.0583 0.6366 0.0332 0.030 Uiso 1 1 calc R . .
C21 C 0.12067(19) 0.75836(14) -0.03448(6) 0.0322(3) Uani 1 1 d . . .
H21A H 0.2229 0.7827 -0.0542 0.048 Uiso 1 1 calc R . .
H21B H 0.0681 0.8434 -0.0204 0.048 Uiso 1 1 calc R . .
H21C H 0.0449 0.7108 -0.0600 0.048 Uiso 1 1 calc R . .

loop_
_atom_site_aniso_label
_atom_site_aniso_U_11
_atom_site_aniso_U_22
_atom_site_aniso_U_33
_atom_site_aniso_U_23
_atom_site_aniso_U_13
_atom_site_aniso_U_12
F1 0.0268(4) 0.0252(4) 0.0186(4) 0.0051(3) -0.0022(3) -0.0001(3)
F2 0.0244(4) 0.0207(4) 0.0297(4) -0.0020(3) 0.0028(3) 0.0046(3)
O1 0.0312(5) 0.0171(4) 0.0212(5) 0.0025(3) -0.0039(4) 0.0036(4)
N1 0.0210(5) 0.0155(4) 0.0171(5) 0.0018(4) -0.0005(4) -0.0021(4)
N2 0.0182(5) 0.0179(5) 0.0165(5) -0.0005(4) -0.0003(4) 0.0002(4)
B1 0.0196(6) 0.0177(6) 0.0176(7) 0.0005(5) -0.0002(5) 0.0012(5)
C1 0.0217(6) 0.0244(6) 0.0271(7) 0.0001(5) -0.0046(6) -0.0009(5)
C2 0.0329(7) 0.0203(6) 0.0257(7) 0.0050(5) -0.0004(6) -0.0043(5)
C3 0.0243(6) 0.0182(6) 0.0178(6) -0.0007(5) 0.0033(5) -0.0016(5)
C4 0.0208(6) 0.0206(6) 0.0228(7) -0.0029(5) 0.0006(5) -0.0048(5)
C5 0.0199(6) 0.0200(6) 0.0200(6) -0.0027(5) 0.0014(5) 0.0011(5)
C6 0.0205(6) 0.0167(5) 0.0166(6) 0.0000(4) 0.0000(5) 0.0020(5)
C7 0.0203(6) 0.0173(5) 0.0138(6) -0.0009(4) 0.0018(5) 0.0011(5)
C8 0.0221(6) 0.0159(5) 0.0156(6) 0.0015(4) 0.0012(5) 0.0018(5)
C9 0.0296(7) 0.0184(6) 0.0291(7) 0.0043(5) 0.0006(6) -0.0040(6)
C10 0.0248(7) 0.0181(6) 0.0198(7) -0.0015(5) 0.0030(5) -0.0008(5)
C11 0.0225(6) 0.0195(6) 0.0255(7) -0.0025(5) -0.0004(6) -0.0046(5)
C12 0.0212(6) 0.0223(6) 0.0200(7) -0.0028(5) -0.0001(5) -0.0004(5)
C13 0.0246(6) 0.0297(7) 0.0312(8) 0.0000(6) -0.0067(6) -0.0021(6)
C14 0.0176(6) 0.0156(5) 0.0188(6) 0.0011(5) -0.0001(5) -0.0013(5)
C15 0.0199(6) 0.0185(5) 0.0206(7) -0.0026(5) 0.0010(5) 0.0017(5)
C16 0.0208(6) 0.0216(6) 0.0155(6) 0.0020(5) -0.0012(5) -0.0017(5)
C17 0.0189(6) 0.0159(5) 0.0207(6) 0.0025(4) -0.0031(5) -0.0024(5)
C18 0.0275(7) 0.0174(5) 0.0230(7) -0.0011(5) 0.0016(5) 0.0036(5)
C19 0.0294(7) 0.0204(6) 0.0159(7) 0.0012(5) 0.0025(5) 0.0027(5)
C20 0.0285(7) 0.0184(6) 0.0285(7) -0.0007(5) -0.0045(6) 0.0050(5)
C21 0.0391(8) 0.0237(6) 0.0337(8) 0.0022(6) -0.0125(6) 0.0060(6)

loop_
_atom_type_symbol
_atom_type_description
_atom_type_scat_dispersion_real
_atom_type_scat_dispersion_imag
_atom_type_scat_source
C C 0.0033 0.0016 'International Tables Vol C Tables 4.2.6.8 and 6.1.1.4'
H H 0.0000 0.0000 'International Tables Vol C Tables 4.2.6.8 and 6.1.1.4'
B B 0.0013 0.0007 'International Tables Vol C Tables 4.2.6.8 and 6.1.1.4'
N N 0.0061 0.0033 'International Tables Vol C Tables 4.2.6.8 and 6.1.1.4'
O O 0.0106 0.0060 'International Tables Vol C Tables 4.2.6.8 and 6.1.1.4'
F F 0.0171 0.0103 'International Tables Vol C Tables 4.2.6.8 and 6.1.1.4'

loop_
_geom_angle_atom_site_label_1
_geom_angle_atom_site_label_2
_geom_angle_atom_site_label_3
_geom_angle
_geom_angle_site_symmetry_1
_geom_angle_site_symmetry_3
C17 O1 C20 118.17(10) . .
C3 N1 C6 108.44(10) . .
C3 N1 B1 126.45(10) . .
C6 N1 B1 125.07(10) . .
C12 N2 C8 108.18(10) . .
C12 N2 B1 126.53(10) . .
C8 N2 B1 125.11(10) . .
F2 B1 F1 108.81(10) . .
F2 B1 N1 110.69(10) . .
F1 B1 N1 110.10(10) . .
F2 B1 N2 110.59(10) . .
F1 B1 N2 109.87(10) . .
N1 B1 N2 106.76(9) . .
C5 C1 H1A 109.5 . .
C5 C1 H1B 109.5 . .
H1A C1 H1B 109.5 . .
C5 C1 H1C 109.5 . .
H1A C1 H1C 109.5 . .
H1B C1 H1C 109.5 . .
C3 C2 H2A 109.5 . .
C3 C2 H2B 109.5 . .
H2A C2 H2B 109.5 . .
C3 C2 H2C 109.5 . .
H2A C2 H2C 109.5 . .
H2B C2 H2C 109.5 . .
N1 C3 C4 108.82(11) . .
N1 C3 C2 122.90(12) . .
C4 C3 C2 128.28(12) . .
C5 C4 C3 108.83(11) . .
C5 C4 H4 125.6 . .
C3 C4 H4 125.6 . .
C4 C5 C6 106.11(11) . .
C4 C5 C1 124.88(11) . .
C6 C5 C1 129.00(11) . .
C7 C6 N1 120.26(11) . .
C7 C6 C5 131.81(11) . .
N1 C6 C5 107.79(10) . .
C8 C7 C6 121.37(11) . .
C8 C7 C14 118.70(10) . .
C6 C7 C14 119.90(11) . .
C7 C8 N2 120.29(10) . .
C7 C8 C10 131.98(11) . .
N2 C8 C10 107.68(10) . .
C10 C9 H9A 109.5 . .
C10 C9 H9B 109.5 . .
H9A C9 H9B 109.5 . .
C10 C9 H9C 109.5 . .
H9A C9 H9C 109.5 . .
H9B C9 H9C 109.5 . .
C11 C10 C8 106.33(11) . .
C11 C10 C9 124.29(11) . .
C8 C10 C9 129.36(11) . .
C10 C11 C12 108.72(11) . .
C10 C11 H11 125.6 . .
C12 C11 H11 125.6 . .
N2 C12 C11 109.08(11) . .
N2 C12 C13 123.94(12) . .
C11 C12 C13 126.98(12) . .
C12 C13 H13A 109.5 . .
C12 C13 H13B 109.5 . .
H13A C13 H13B 109.5 . .
C12 C13 H13C 109.5 . .
H13A C13 H13C 109.5 . .
H13B C13 H13C 109.5 . .
C19 C14 C15 118.83(11) . .
C19 C14 C7 120.37(11) . .
C15 C14 C7 120.73(11) . .
C16 C15 C14 120.63(11) . .
C16 C15 H15 119.7 . .
C14 C15 H15 119.7 . .
C15 C16 C17 120.06(11) . .
C15 C16 H16 120.0 . .
C17 C16 H16 120.0 . .
O1 C17 C18 125.15(11) . .
O1 C17 C16 114.89(11) . .
C18 C17 C16 119.96(11) . .
C17 C18 C19 119.52(11) . .
C17 C18 H18 120.2 . .
C19 C18 H18 120.2 . .
C14 C19 C18 120.98(11) . .
C14 C19 H19 119.5 . .
C18 C19 H19 119.5 . .
O1 C20 C21 106.87(11) . .
O1 C20 H20A 110.3 . .
C21 C20 H20A 110.3 . .
O1 C20 H20B 110.3 . .
C21 C20 H20B 110.3 . .
H20A C20 H20B 108.6 . .
C20 C21 H21A 109.5 . .
C20 C21 H21B 109.5 . .
H21A C21 H21B 109.5 . .
C20 C21 H21C 109.5 . .
H21A C21 H21C 109.5 . .
H21B C21 H21C 109.5 . .

loop_
_geom_bond_atom_site_label_1
_geom_bond_atom_site_label_2
_geom_bond_distance
_geom_bond_site_symmetry_2
F1 B1 1.3982(16) .
F2 B1 1.3917(16) .
O1 C17 1.3699(14) .
O1 C20 1.4354(15) .
N1 C3 1.3526(15) .
N1 C6 1.4053(15) .
N1 B1 1.5461(17) .
N2 C12 1.3481(15) .
N2 C8 1.4055(15) .
N2 B1 1.5483(16) .
C1 C5 1.5005(18) .
C1 H1A 0.9800 .
C1 H1B 0.9800 .
C1 H1C 0.9800 .
C2 C3 1.4880(17) .
C2 H2A 0.9800 .
C2 H2B 0.9800 .
C2 H2C 0.9800 .
C3 C4 1.4033(19) .
C4 C5 1.3881(17) .
C4 H4 0.9500 .
C5 C6 1.4269(18) .
C6 C7 1.4018(16) .
C7 C8 1.3926(17) .
C7 C14 1.4907(16) .
C8 C10 1.4309(16) .
C9 C10 1.5078(17) .
C9 H9A 0.9800 .
C9 H9B 0.9800 .
C9 H9C 0.9800 .
C10 C11 1.3759(19) .
C11 C12 1.4075(17) .
C11 H11 0.9500 .
C12 C13 1.4859(18) .
C13 H13A 0.9800 .
C13 H13B 0.9800 .
C13 H13C 0.9800 .
C14 C19 1.3852(16) .
C14 C15 1.3945(17) .
C15 C16 1.3823(17) .
C15 H15 0.9500 .
C16 C17 1.3944(17) .
C16 H16 0.9500 .
C17 C18 1.3820(17) .
C18 C19 1.3972(17) .
C18 H18 0.9500 .
C19 H19 0.9500 .
C20 C21 1.5044(18) .
C20 H20A 0.9900 .
C20 H20B 0.9900 .
C21 H21A 0.9800 .
C21 H21B 0.9800 .
C21 H21C 0.9800 .

loop_
_geom_torsion_atom_site_label_1
_geom_torsion_atom_site_label_2
_geom_torsion_atom_site_label_3
_geom_torsion_atom_site_label_4
_geom_torsion
_geom_torsion_site_symmetry_1
_geom_torsion_site_symmetry_2
_geom_torsion_site_symmetry_3
_geom_torsion_site_symmetry_4
C3 N1 B1 F2 68.26(15) . . . .
C6 N1 B1 F2 -109.31(12) . . . .
C3 N1 B1 F1 -52.09(15) . . . .
C6 N1 B1 F1 130.34(11) . . . .
C3 N1 B1 N2 -171.31(11) . . . .
C6 N1 B1 N2 11.12(15) . . . .
C12 N2 B1 F2 -66.04(16) . . . .
C8 N2 B1 F2 108.55(12) . . . .
C12 N2 B1 F1 54.10(15) . . . .
C8 N2 B1 F1 -131.31(12) . . . .
C12 N2 B1 N1 173.47(10) . . . .
C8 N2 B1 N1 -11.94(15) . . . .
C6 N1 C3 C4 -0.32(14) . . . .
B1 N1 C3 C4 -178.22(11) . . . .
C6 N1 C3 C2 179.60(11) . . . .
B1 N1 C3 C2 1.69(19) . . . .
N1 C3 C4 C5 0.60(14) . . . .
C2 C3 C4 C5 -179.31(12) . . . .
C3 C4 C5 C6 -0.62(14) . . . .
C3 C4 C5 C1 178.49(12) . . . .
C3 N1 C6 C7 176.08(11) . . . .
B1 N1 C6 C7 -5.99(17) . . . .
C3 N1 C6 C5 -0.07(13) . . . .
B1 N1 C6 C5 177.87(11) . . . .
C4 C5 C6 C7 -175.11(13) . . . .
C1 C5 C6 C7 5.8(2) . . . .
C4 C5 C6 N1 0.43(13) . . . .
C1 C5 C6 N1 -178.63(12) . . . .
N1 C6 C7 C8 -0.50(17) . . . .
C5 C6 C7 C8 174.58(13) . . . .
N1 C6 C7 C14 -178.72(11) . . . .
C5 C6 C7 C14 -3.6(2) . . . .
C6 C7 C8 N2 -0.28(17) . . . .
C14 C7 C8 N2 177.96(11) . . . .
C6 C7 C8 C10 -177.32(13) . . . .
C14 C7 C8 C10 0.9(2) . . . .
C12 N2 C8 C7 -176.97(11) . . . .
B1 N2 C8 C7 7.60(17) . . . .
C12 N2 C8 C10 0.72(13) . . . .
B1 N2 C8 C10 -174.71(11) . . . .
C7 C8 C10 C11 176.68(13) . . . .
N2 C8 C10 C11 -0.63(14) . . . .
C7 C8 C10 C9 -4.8(2) . . . .
N2 C8 C10 C9 177.86(12) . . . .
C8 C10 C11 C12 0.32(14) . . . .
C9 C10 C11 C12 -178.27(12) . . . .
C8 N2 C12 C11 -0.53(13) . . . .
B1 N2 C12 C11 174.82(11) . . . .
C8 N2 C12 C13 178.98(12) . . . .
B1 N2 C12 C13 -5.67(19) . . . .
C10 C11 C12 N2 0.13(14) . . . .
C10 C11 C12 C13 -179.36(13) . . . .
C8 C7 C14 C19 -79.56(15) . . . .
C6 C7 C14 C19 98.71(14) . . . .
C8 C7 C14 C15 97.34(14) . . . .
C6 C7 C14 C15 -84.40(15) . . . .
C19 C14 C15 C16 1.56(18) . . . .
C7 C14 C15 C16 -175.38(11) . . . .
C14 C15 C16 C17 -0.46(18) . . . .
C20 O1 C17 C18 2.74(17) . . . .
C20 O1 C17 C16 -177.10(10) . . . .
C15 C16 C17 O1 178.69(10) . . . .
C15 C16 C17 C18 -1.16(18) . . . .
O1 C17 C18 C19 -178.21(11) . . . .
C16 C17 C18 C19 1.63(18) . . . .
C15 C14 C19 C18 -1.09(18) . . . .
C7 C14 C19 C18 175.87(11) . . . .
C17 C18 C19 C14 -0.50(19) . . . .
C17 O1 C20 C21 173.04(10) . . . .
